data_7705112
loop_
_publ_author_name
'Saab, Marina'
'Nelson, David J.'
'Tzouras, Nikolaos V.'
'A C A Bayrakdar, Tahani'
'Nolan, Steven P.'
'Nahra, Fady'
'Van Hecke, Kristof'

_publ_section_title
;
 Straightforward access to chalcogenoureas derived from N-heterocyclic
 carbenes and their coordination chemistry.
;
_journal_issue 34
_journal_name_full 'Dalton transactions (Cambridge, England : 2003)'
_journal_page_first 12068
_journal_page_last 12081
_journal_paper_doi 10.1039/d0dt02558e
_journal_volume 49
_journal_year 2020
_chemical_absolute_configuration ad
_chemical_formula_moiety 'C54 H76 Cu N4 Se2, Cl2 Cu, 2(C H2 Cl2)'
_chemical_formula_sum 'C56 H80 Cl6 Cu2 N4 Se2'
_chemical_formula_weight 1306.96
_space_group_crystal_system monoclinic
_space_group_IT_number 4
_space_group_name_Hall 'P 2yb'
_space_group_name_H-M_alt 'P 1 21 1'
_atom_sites_solution_hydrogens geom
_atom_sites_solution_primary iterative
_audit_creation_date 2020-04-16
_audit_creation_method
;
Olex2 1.2
(compiled 2018.05.29 svn.r3508 for OlexSys, GUI svn.r5506)
;
_audit_update_record
;
2020-04-17 deposited with the CCDC.	2020-08-11 downloaded from the CCDC.
;
_cell_angle_alpha 90
_cell_angle_beta 110.7710(10)
_cell_angle_gamma 90
_cell_formula_units_Z 2
_cell_length_a 10.41510(10)
_cell_length_b 25.5169(2)
_cell_length_c 12.15090(10)
_cell_measurement_reflns_used 14696
_cell_measurement_temperature 100.0(1)
_cell_measurement_theta_max 73.7900
_cell_measurement_theta_min 3.4350
_cell_volume 3019.35(5)
_computing_cell_refinement 'CrysAlisPro 1.171.40.67a (Rigaku OD, 2019)'
_computing_data_collection 'CrysAlisPro 1.171.40.67a (Rigaku OD, 2019)'
_computing_data_reduction 'CrysAlisPro 1.171.40.67a (Rigaku OD, 2019)'
_computing_molecular_graphics 'Olex2 (Dolomanov et al., 2009)'
_computing_publication_material 'Olex2 (Dolomanov et al., 2009)'
_computing_structure_refinement 'ShelXL (Sheldrick, 2015)'
_computing_structure_solution 'olex2.solve (Bourhis et al., 2015)'
_diffrn_ambient_environment N~2~
_diffrn_ambient_temperature 100.0(1)
_diffrn_detector 'CCD plate'
_diffrn_detector_area_resol_mean 10.4839
_diffrn_detector_type Atlas
_diffrn_measured_fraction_theta_full 0.998
_diffrn_measured_fraction_theta_max 0.984
_diffrn_measurement_details
;
List of Runs (angles in degrees, time in seconds):

  # Type    Start    End  Width  t~exp~   \w     \q     \k     \f   Frames
#--------------------------------------------------------------------------
  1  \w   -116.00 -17.00   1.00    1.00    --  -41.68 -38.00 150.00   99
  2  \w      6.00  83.00   1.00    1.00    --   41.68 -99.00-180.00   77
  3  \w    -21.00  74.00   1.00    1.00    --   41.68 -77.00   0.00   95
  4  \w     34.00 135.00   1.00    1.00    --  106.01 -61.00-120.00  101
  5  \w     23.00 107.00   1.00    1.00    --  106.01 -94.00 -90.00   84
  6  \w     30.00 134.00   1.00    1.00    --  106.01 -30.00 -30.00  104
  7  \w     97.00 178.00   1.00    1.00    --  106.01 125.00  90.00   81
  8  \w     30.00 134.00   1.00    1.00    --  106.01 -30.00 150.00  104
  9  \w    103.00 178.00   1.00    1.00    --  106.01  77.00  90.00   75
 10  \w   -115.00 -14.00   1.00    1.00    --  -41.68 -57.00  60.00  101
 11  \w     14.00 115.00   1.00    1.00    --   41.68  57.00 -90.00  101
 12  \w     14.00 115.00   1.00    1.00    --   41.68  57.00 -30.00  101
 13  \w     78.00 178.00   1.00    1.00    --  106.01  30.00-180.00  100
 14  \w     33.00 112.00   1.00    1.00    --  106.01-125.00-180.00   79
 15  \w     78.00 178.00   1.00    1.00    --  106.01  30.00  60.00  100
 16  \w     77.00 136.00   1.00    1.00    --  106.01  61.00-120.00   59
 17  \w     78.00 178.00   1.00    1.00    --  106.01  30.00 -30.00  100
;
_diffrn_measurement_device 'four-circle diffractometer'
_diffrn_measurement_device_type 'SuperNova, Dual, Cu at home/near, Atlas'
_diffrn_measurement_method '\w scans'
_diffrn_orient_matrix_type 'CrysAlisPro convention (1999,Acta A55,543-557)'
_diffrn_orient_matrix_UB_11 0.0639499000
_diffrn_orient_matrix_UB_12 0.0337309000
_diffrn_orient_matrix_UB_13 -0.0723723000
_diffrn_orient_matrix_UB_21 0.0916777000
_diffrn_orient_matrix_UB_22 -0.0464324000
_diffrn_orient_matrix_UB_23 -0.0063132000
_diffrn_orient_matrix_UB_31 -0.1118935000
_diffrn_orient_matrix_UB_32 -0.0187782000
_diffrn_orient_matrix_UB_33 -0.1145030000
_diffrn_radiation_monochromator mirror
_diffrn_radiation_probe x-ray
_diffrn_radiation_type CuK\a
_diffrn_radiation_wavelength 1.54184
_diffrn_reflns_av_R_equivalents 0.0332
_diffrn_reflns_av_unetI/netI 0.0378
_diffrn_reflns_Laue_measured_fraction_full 0.998
_diffrn_reflns_Laue_measured_fraction_max 0.984
_diffrn_reflns_limit_h_max 12
_diffrn_reflns_limit_h_min -12
_diffrn_reflns_limit_k_max 31
_diffrn_reflns_limit_k_min -31
_diffrn_reflns_limit_l_max 14
_diffrn_reflns_limit_l_min -14
_diffrn_reflns_number 29410
_diffrn_reflns_point_group_measured_fraction_full 0.964
_diffrn_reflns_point_group_measured_fraction_max 0.933
_diffrn_reflns_theta_full 67.684
_diffrn_reflns_theta_max 73.876
_diffrn_reflns_theta_min 3.891
_diffrn_source 'micro-focus sealed X-ray tube'
_diffrn_source_type 'SuperNova (Cu) X-ray Source'
_exptl_absorpt_coefficient_mu 4.978
_exptl_absorpt_correction_T_max 1.000
_exptl_absorpt_correction_T_min 0.680
_exptl_absorpt_correction_type gaussian
_exptl_absorpt_process_details
;
CrysAlisPro 1.171.40.67a (Rigaku Oxford Diffraction, 2019)
Numerical absorption correction based on gaussian integration over
			a multifaceted crystal model
Empirical absorption correction using spherical harmonics,
 implemented in SCALE3 ABSPACK scaling algorithm.
;
_exptl_crystal_colour 'clear light colourless'
_exptl_crystal_colour_lustre clear
_exptl_crystal_colour_modifier light
_exptl_crystal_colour_primary colourless
_exptl_crystal_density_diffrn 1.438
_exptl_crystal_description hexagonal
_exptl_crystal_F_000 1344
_exptl_crystal_size_max 0.13
_exptl_crystal_size_mid 0.104
_exptl_crystal_size_min 0.067
_refine_diff_density_max 1.173
_refine_diff_density_min -0.462
_refine_diff_density_rms 0.076
_refine_ls_abs_structure_details
;
 Refined as an inversion twin.
;
_refine_ls_abs_structure_Flack 0.409(16)
_refine_ls_extinction_method none
_refine_ls_goodness_of_fit_ref 1.042
_refine_ls_hydrogen_treatment constr
_refine_ls_matrix_type full
_refine_ls_number_parameters 648
_refine_ls_number_reflns 11394
_refine_ls_number_restraints 1
_refine_ls_restrained_S_all 1.042
_refine_ls_R_factor_all 0.0376
_refine_ls_R_factor_gt 0.0348
_refine_ls_shift/su_max 0.001
_refine_ls_shift/su_mean 0.000
_refine_ls_structure_factor_coef Fsqd
_refine_ls_weighting_details 'w=1/[\s^2^(Fo^2^)+(0.0567P)^2^+0.2017P] where P=(Fo^2^+2Fc^2^)/3'
_refine_ls_weighting_scheme calc
_refine_ls_wR_factor_gt 0.0873
_refine_ls_wR_factor_ref 0.0897
_reflns_Friedel_coverage 0.852
_reflns_Friedel_fraction_full 0.928
_reflns_Friedel_fraction_max 0.879
_reflns_number_gt 10789
_reflns_number_total 11394
_reflns_threshold_expression 'I > 2\s(I)'
_cod_data_source_file d0dt02558e2.cif
_cod_data_source_block ms264-2
_cod_depositor_comments 'Adding full bibliography for 7705109--7705119.cif.'
_cod_database_code 7705112
_shelx_shelxl_version_number 2018/3
_chemical_oxdiff_formula 'C27 H38 Cl Cu N2 Se'
_shelx_space_group_comment
;
The symmetry employed for this shelxl refinement is uniquely defined
by the following loop, which should always be used as a source of
symmetry information in preference to the above space-group names.
They are only intended as comments.
;
_shelx_estimated_absorpt_t_max 0.731
_shelx_estimated_absorpt_t_min 0.564
_reflns_odcompleteness_completeness 99.95
_reflns_odcompleteness_iscentric 1
_reflns_odcompleteness_theta 66.97
_olex2_refinement_description
;
1. Twinned data refinement
 Scales: 0.591(16)
 0.409(16)
2. Fixed Uiso
 At 1.2 times of:
  All C(H) groups, All C(H,H) groups
 At 1.5 times of:
  All C(H,H,H) groups
3.a Ternary CH refined with riding coordinates:
 C10(H10), C13(H13), C22(H22), C25(H25), C37(H37), C40(H40), C49(H49), C52(H52)
3.b Secondary CH2 refined with riding coordinates:
 C2(H2A,H2B), C3(H3A,H3B), C29(H29A,H29B), C30(H30A,H30B), C55(H55A,H55B),
 C56(H56A,H56B)
3.c Aromatic/amide H refined with riding coordinates:
 C6(H6), C7(H7), C8(H8), C18(H18), C19(H19), C20(H20), C33(H33), C34(H34),
 C35(H35), C45(H45), C46(H46), C47(H47)
3.d Idealised Me refined as rotating group:
 C11(H11A,H11B,H11C), C12(H12A,H12B,H12C), C14(H14A,H14B,H14C), C15(H15A,H15B,
 H15C), C23(H23A,H23B,H23C), C24(H24A,H24B,H24C), C26(H26A,H26B,H26C), C27(H27A,
 H27B,H27C), C38(H38A,H38B,H38C), C39(H39A,H39B,H39C), C41(H41A,H41B,H41C),
 C42(H42A,H42B,H42C), C50(H50A,H50B,H50C), C51(H51A,H51B,H51C), C53(H53A,H53B,
 H53C), C54(H54A,H54B,H54C)
;
_olex2_date_sample_data_collection 2019-12-02
_olex2_exptl_crystal_mounting_method 'mounted on a LithoLoop'
_olex2_submission_special_instructions 'No special instructions were received'
_oxdiff_exptl_absorpt_empirical_details
;
Empirical correction (ABSPACK) includes:
- Absorption correction using spherical harmonics
- Frame scaling
;
_oxdiff_exptl_absorpt_empirical_full_max 1.229
_oxdiff_exptl_absorpt_empirical_full_min 0.808

loop_
_space_group_symop_operation_xyz
'x, y, z'
'-x, y+1/2, -z'

loop_
_atom_site_label
_atom_site_type_symbol
_atom_site_fract_x
_atom_site_fract_y
_atom_site_fract_z
_atom_site_U_iso_or_equiv
_atom_site_adp_type
_atom_site_occupancy
_atom_site_site_symmetry_order
_atom_site_calc_flag
_atom_site_refinement_flags_posn
_atom_site_refinement_flags_adp
_atom_site_refinement_flags_occupancy
_atom_site_disorder_assembly
_atom_site_disorder_group
Se1 Se 0.33586(5) 0.52302(2) 0.35741(4) 0.01653(11) Uani 1 1 d . . . . .
Se2 Se 0.67405(5) 0.47127(2) 0.69601(4) 0.01658(11) Uani 1 1 d . . . . .
Cu1 Cu 0.50590(8) 0.49744(3) 0.52630(6) 0.01752(14) Uani 1 1 d . . . . .
N1 N 0.2527(4) 0.62389(16) 0.2726(3) 0.0135(8) Uani 1 1 d . . . . .
N2 N 0.3899(4) 0.62705(16) 0.4576(3) 0.0145(8) Uani 1 1 d . . . . .
N3 N 0.7550(4) 0.36917(16) 0.7730(3) 0.0150(8) Uani 1 1 d . . . . .
N4 N 0.6186(4) 0.36856(15) 0.5885(3) 0.0119(7) Uani 1 1 d . . . . .
C1 C 0.3272(5) 0.59597(19) 0.3655(4) 0.0143(9) Uani 1 1 d . . . . .
C2 C 0.3433(5) 0.68190(19) 0.4292(4) 0.0184(10) Uani 1 1 d . . . . .
H2A H 0.422145 0.706391 0.451460 0.022 Uiso 1 1 calc R . . . .
H2B H 0.279968 0.692421 0.469742 0.022 Uiso 1 1 calc R . . . .
C3 C 0.2697(5) 0.68033(19) 0.2960(4) 0.0176(10) Uani 1 1 d . . . . .
H3A H 0.179828 0.698384 0.272280 0.021 Uiso 1 1 calc R . . . .
H3B H 0.326142 0.696502 0.254477 0.021 Uiso 1 1 calc R . . . .
C4 C 0.1793(5) 0.60315(19) 0.1578(4) 0.0161(10) Uani 1 1 d . . . . .
C5 C 0.2486(5) 0.5941(2) 0.0804(4) 0.0187(10) Uani 1 1 d . . . . .
C6 C 0.1747(6) 0.5730(2) -0.0291(4) 0.0232(11) Uani 1 1 d . . . . .
H6 H 0.219586 0.566590 -0.083632 0.028 Uiso 1 1 calc R . . . .
C7 C 0.0361(6) 0.5610(2) -0.0603(5) 0.0252(11) Uani 1 1 d . . . . .
H7 H -0.012615 0.545982 -0.135073 0.030 Uiso 1 1 calc R . . . .
C8 C -0.0312(5) 0.5711(2) 0.0178(5) 0.0219(11) Uani 1 1 d . . . . .
H8 H -0.126062 0.563051 -0.004419 0.026 Uiso 1 1 calc R . . . .
C9 C 0.0385(5) 0.5928(2) 0.1283(4) 0.0182(10) Uani 1 1 d . . . . .
C10 C -0.0380(5) 0.6047(2) 0.2114(5) 0.0200(10) Uani 1 1 d . . . . .
H10 H 0.026566 0.623815 0.280915 0.024 Uiso 1 1 calc R . . . .
C11 C -0.1621(6) 0.6403(2) 0.1533(5) 0.0261(11) Uani 1 1 d . . . . .
H11A H -0.130981 0.673536 0.130711 0.039 Uiso 1 1 calc GR . . . .
H11B H -0.208977 0.647210 0.208897 0.039 Uiso 1 1 calc GR . . . .
H11C H -0.225629 0.623064 0.083017 0.039 Uiso 1 1 calc GR . . . .
C12 C -0.0814(6) 0.5543(2) 0.2563(5) 0.0297(12) Uani 1 1 d . . . . .
H12A H -0.141771 0.534048 0.189498 0.045 Uiso 1 1 calc GR . . . .
H12B H -0.130562 0.563083 0.309300 0.045 Uiso 1 1 calc GR . . . .
H12C H 0.000231 0.533547 0.298945 0.045 Uiso 1 1 calc GR . . . .
C13 C 0.4013(5) 0.6069(2) 0.1126(5) 0.0213(11) Uani 1 1 d . . . . .
H13 H 0.437080 0.619338 0.196050 0.026 Uiso 1 1 calc R . . . .
C14 C 0.4839(6) 0.5585(2) 0.1046(5) 0.0276(12) Uani 1 1 d . . . . .
H14A H 0.473073 0.531261 0.157414 0.041 Uiso 1 1 calc GR . . . .
H14B H 0.581135 0.567900 0.127607 0.041 Uiso 1 1 calc GR . . . .
H14C H 0.450454 0.545396 0.023509 0.041 Uiso 1 1 calc GR . . . .
C15 C 0.4187(6) 0.6516(2) 0.0344(5) 0.0266(12) Uani 1 1 d . . . . .
H15A H 0.384990 0.640242 -0.047972 0.040 Uiso 1 1 calc GR . . . .
H15B H 0.516016 0.660973 0.058368 0.040 Uiso 1 1 calc GR . . . .
H15C H 0.366037 0.682200 0.042971 0.040 Uiso 1 1 calc GR . . . .
C16 C 0.4547(5) 0.61120(17) 0.5784(4) 0.0134(9) Uani 1 1 d . . . . .
C17 C 0.3730(5) 0.59369(19) 0.6410(4) 0.0160(10) Uani 1 1 d . . . . .
C18 C 0.4400(5) 0.5785(2) 0.7569(4) 0.0195(10) Uani 1 1 d . . . . .
H18 H 0.388141 0.564664 0.800614 0.023 Uiso 1 1 calc R . . . .
C19 C 0.5821(5) 0.58321(19) 0.8104(4) 0.0200(10) Uani 1 1 d . . . . .
H19 H 0.626017 0.572722 0.889967 0.024 Uiso 1 1 calc R . . . .
C20 C 0.6590(5) 0.6030(2) 0.7482(4) 0.0187(10) Uani 1 1 d . . . . .
H20 H 0.755358 0.606985 0.786528 0.022 Uiso 1 1 calc R . . . .
C21 C 0.5981(5) 0.61734(19) 0.6296(4) 0.0161(10) Uani 1 1 d . . . . .
C22 C 0.6825(5) 0.6405(2) 0.5614(5) 0.0199(10) Uani 1 1 d . . . . .
H22 H 0.619705 0.661660 0.494808 0.024 Uiso 1 1 calc R . . . .
C23 C 0.7432(7) 0.5965(2) 0.5095(6) 0.0357(15) Uani 1 1 d . . . . .
H23A H 0.802639 0.574398 0.573250 0.054 Uiso 1 1 calc GR . . . .
H23B H 0.797088 0.611655 0.465709 0.054 Uiso 1 1 calc GR . . . .
H23C H 0.668668 0.575147 0.456266 0.054 Uiso 1 1 calc GR . . . .
C24 C 0.7962(7) 0.6762(2) 0.6372(6) 0.0350(14) Uani 1 1 d . . . . .
H24A H 0.757054 0.702736 0.674558 0.052 Uiso 1 1 calc GR . . . .
H24B H 0.840251 0.693551 0.587918 0.052 Uiso 1 1 calc GR . . . .
H24C H 0.864421 0.655455 0.698078 0.052 Uiso 1 1 calc GR . . . .
C25 C 0.2176(5) 0.5940(2) 0.5893(5) 0.0203(10) Uani 1 1 d . . . . .
H25 H 0.189511 0.600057 0.502633 0.024 Uiso 1 1 calc R . . . .
C26 C 0.1621(6) 0.6396(2) 0.6418(5) 0.0279(12) Uani 1 1 d . . . . .
H26A H 0.185689 0.633939 0.726485 0.042 Uiso 1 1 calc GR . . . .
H26B H 0.062046 0.641459 0.603592 0.042 Uiso 1 1 calc GR . . . .
H26C H 0.203113 0.672523 0.628892 0.042 Uiso 1 1 calc GR . . . .
C27 C 0.1548(6) 0.5424(2) 0.6077(5) 0.0297(12) Uani 1 1 d . . . . .
H27A H 0.171754 0.537619 0.691691 0.044 Uiso 1 1 calc GR . . . .
H27B H 0.196571 0.513468 0.579324 0.044 Uiso 1 1 calc GR . . . .
H27C H 0.055631 0.542965 0.563878 0.044 Uiso 1 1 calc GR . . . .
C28 C 0.6819(4) 0.39862(18) 0.6827(4) 0.0125(9) Uani 1 1 d . . . . .
C29 C 0.7377(5) 0.31274(18) 0.7462(4) 0.0166(9) Uani 1 1 d . . . . .
H29A H 0.681559 0.295732 0.786925 0.020 Uiso 1 1 calc R . . . .
H29B H 0.827412 0.294678 0.768031 0.020 Uiso 1 1 calc R . . . .
C30 C 0.6626(5) 0.31342(18) 0.6121(4) 0.0162(10) Uani 1 1 d . . . . .
H30A H 0.725050 0.303412 0.570334 0.019 Uiso 1 1 calc R . . . .
H30B H 0.582746 0.289436 0.588362 0.019 Uiso 1 1 calc R . . . .
C31 C 0.5544(5) 0.38596(18) 0.4693(4) 0.0144(9) Uani 1 1 d . . . . .
C32 C 0.4110(5) 0.37996(19) 0.4157(4) 0.0162(9) Uani 1 1 d . . . . .
C33 C 0.3506(5) 0.3947(2) 0.2984(4) 0.0195(10) Uani 1 1 d . . . . .
H33 H 0.254159 0.391247 0.259845 0.023 Uiso 1 1 calc R . . . .
C34 C 0.4299(5) 0.4142(2) 0.2373(4) 0.0203(10) Uani 1 1 d . . . . .
H34 H 0.386815 0.424968 0.157752 0.024 Uiso 1 1 calc R . . . .
C35 C 0.5711(5) 0.4183(2) 0.2904(4) 0.0193(10) Uani 1 1 d . . . . .
H35 H 0.623801 0.431361 0.246662 0.023 Uiso 1 1 calc R . . . .
C36 C 0.6368(5) 0.40350(19) 0.4075(4) 0.0155(9) Uani 1 1 d . . . . .
C37 C 0.7930(5) 0.4037(2) 0.4605(5) 0.0210(10) Uani 1 1 d . . . . .
H37 H 0.820549 0.395610 0.546381 0.025 Uiso 1 1 calc R . . . .
C38 C 0.8526(6) 0.4567(2) 0.4482(6) 0.0327(13) Uani 1 1 d . . . . .
H38A H 0.828428 0.465081 0.364531 0.049 Uiso 1 1 calc GR . . . .
H38B H 0.952788 0.455634 0.486114 0.049 Uiso 1 1 calc GR . . . .
H38C H 0.815168 0.483610 0.485877 0.049 Uiso 1 1 calc GR . . . .
C39 C 0.8521(6) 0.3606(2) 0.4035(5) 0.0261(12) Uani 1 1 d . . . . .
H39A H 0.816572 0.326368 0.415850 0.039 Uiso 1 1 calc GR . . . .
H39B H 0.952531 0.360567 0.439415 0.039 Uiso 1 1 calc GR . . . .
H39C H 0.824908 0.367328 0.318872 0.039 Uiso 1 1 calc GR . . . .
C40 C 0.3247(5) 0.3578(2) 0.4827(4) 0.0178(10) Uani 1 1 d . . . . .
H40 H 0.386077 0.335095 0.547039 0.021 Uiso 1 1 calc R . . . .
C41 C 0.2682(6) 0.4005(2) 0.5405(6) 0.0331(14) Uani 1 1 d . . . . .
H41A H 0.344171 0.421972 0.591226 0.050 Uiso 1 1 calc GR . . . .
H41B H 0.219930 0.384346 0.587934 0.050 Uiso 1 1 calc GR . . . .
H41C H 0.204332 0.422584 0.479549 0.050 Uiso 1 1 calc GR . . . .
C42 C 0.2085(6) 0.3233(2) 0.4048(5) 0.0295(12) Uani 1 1 d . . . . .
H42A H 0.139616 0.345170 0.347179 0.044 Uiso 1 1 calc GR . . . .
H42B H 0.165793 0.304738 0.453609 0.044 Uiso 1 1 calc GR . . . .
H42C H 0.245326 0.297747 0.363470 0.044 Uiso 1 1 calc GR . . . .
C43 C 0.8287(5) 0.38814(18) 0.8897(4) 0.0145(9) Uani 1 1 d . . . . .
C44 C 0.7567(5) 0.3966(2) 0.9664(4) 0.0173(10) Uani 1 1 d . . . . .
C45 C 0.8324(5) 0.4166(2) 1.0779(4) 0.0222(11) Uani 1 1 d . . . . .
H45 H 0.787443 0.422896 1.132285 0.027 Uiso 1 1 calc R . . . .
C46 C 0.9703(6) 0.4272(2) 1.1106(4) 0.0242(11) Uani 1 1 d . . . . .
H46 H 1.019006 0.441107 1.186620 0.029 Uiso 1 1 calc R . . . .
C47 C 1.0388(5) 0.4179(2) 1.0333(4) 0.0219(11) Uani 1 1 d . . . . .
H47 H 1.134019 0.425486 1.056814 0.026 Uiso 1 1 calc R . . . .
C48 C 0.9696(5) 0.3974(2) 0.9212(4) 0.0179(10) Uani 1 1 d . . . . .
C49 C 1.0468(5) 0.3861(2) 0.8386(5) 0.0221(11) Uani 1 1 d . . . . .
H49 H 0.980932 0.369141 0.766445 0.027 Uiso 1 1 calc R . . . .
C50 C 1.1638(6) 0.3477(2) 0.8943(5) 0.0316(13) Uani 1 1 d . . . . .
H50A H 1.229282 0.363024 0.966273 0.047 Uiso 1 1 calc GR . . . .
H50B H 1.210426 0.340193 0.838807 0.047 Uiso 1 1 calc GR . . . .
H50C H 1.126818 0.315059 0.913744 0.047 Uiso 1 1 calc GR . . . .
C51 C 1.0971(6) 0.4366(2) 0.8005(6) 0.0326(13) Uani 1 1 d . . . . .
H51A H 1.019365 0.460507 0.766329 0.049 Uiso 1 1 calc GR . . . .
H51B H 1.138739 0.428608 0.741738 0.049 Uiso 1 1 calc GR . . . .
H51C H 1.165501 0.453274 0.869050 0.049 Uiso 1 1 calc GR . . . .
C52 C 0.6052(5) 0.3845(2) 0.9327(5) 0.0241(11) Uani 1 1 d . . . . .
H52 H 0.569884 0.373790 0.847983 0.029 Uiso 1 1 calc R . . . .
C53 C 0.5233(6) 0.4326(2) 0.9445(5) 0.0291(12) Uani 1 1 d . . . . .
H53A H 0.553571 0.443261 1.027274 0.044 Uiso 1 1 calc GR . . . .
H53B H 0.425343 0.423862 0.916701 0.044 Uiso 1 1 calc GR . . . .
H53C H 0.538642 0.461326 0.897182 0.044 Uiso 1 1 calc GR . . . .
C54 C 0.5821(6) 0.3385(3) 1.0045(5) 0.0320(13) Uani 1 1 d . . . . .
H54A H 0.631891 0.307661 0.992618 0.048 Uiso 1 1 calc GR . . . .
H54B H 0.483828 0.330512 0.978634 0.048 Uiso 1 1 calc GR . . . .
H54C H 0.615980 0.347812 1.088153 0.048 Uiso 1 1 calc GR . . . .
Cu2 Cu 0.80071(7) 0.74648(3) 0.33536(8) 0.02576(19) Uani 1 1 d . . . . .
Cl1 Cl 1.01421(12) 0.75095(7) 0.37414(15) 0.0382(4) Uani 1 1 d . . . . .
Cl2 Cl 0.58743(12) 0.74176(6) 0.29812(14) 0.0346(3) Uani 1 1 d . . . . .
Cl3 Cl 0.89042(16) 0.25758(7) 0.20924(14) 0.0427(4) Uani 1 1 d . . . . .
Cl4 Cl 0.94720(18) 0.22417(7) 0.00193(15) 0.0463(4) Uani 1 1 d . . . . .
C55 C 0.9737(7) 0.2729(3) 0.1094(6) 0.0361(13) Uani 1 1 d . . . . .
H55A H 0.938485 0.306769 0.070665 0.043 Uiso 1 1 calc R . . . .
H55B H 1.073446 0.276861 0.153230 0.043 Uiso 1 1 calc R . . . .
Cl5 Cl 0.4605(2) 0.76805(7) 0.69304(14) 0.0483(4) Uani 1 1 d . . . . .
Cl6 Cl 0.67094(18) 0.73381(7) 0.91012(16) 0.0524(4) Uani 1 1 d . . . . .
C56 C 0.5020(6) 0.7259(2) 0.8143(5) 0.0345(13) Uani 1 1 d . . . . .
H56A H 0.438976 0.732641 0.857444 0.041 Uiso 1 1 calc R . . . .
H56B H 0.488356 0.689214 0.786059 0.041 Uiso 1 1 calc R . . . .

loop_
_atom_site_aniso_label
_atom_site_aniso_U_11
_atom_site_aniso_U_22
_atom_site_aniso_U_33
_atom_site_aniso_U_23
_atom_site_aniso_U_13
_atom_site_aniso_U_12
Se1 0.0172(2) 0.0160(2) 0.0130(2) 0.00100(19) 0.00120(18) 0.00244(19)
Se2 0.0171(2) 0.0153(2) 0.0132(2) 0.00014(18) 0.00022(18) 0.00240(18)
Cu1 0.0159(3) 0.0202(3) 0.0138(3) 0.0041(3) 0.0021(2) 0.0033(2)
N1 0.012(2) 0.0149(19) 0.0132(19) 0.0024(15) 0.0045(15) 0.0028(14)
N2 0.016(2) 0.0162(19) 0.0099(19) 0.0018(15) 0.0026(15) -0.0001(15)
N3 0.014(2) 0.018(2) 0.0111(19) 0.0008(15) 0.0024(15) 0.0041(15)
N4 0.0114(19) 0.0132(18) 0.0111(19) 0.0011(14) 0.0041(15) 0.0028(14)
C1 0.012(2) 0.021(2) 0.013(2) 0.0028(18) 0.0079(19) 0.0008(17)
C2 0.020(3) 0.017(2) 0.018(3) -0.0012(19) 0.006(2) 0.0018(19)
C3 0.016(2) 0.014(2) 0.021(3) 0.0022(19) 0.0053(19) 0.0007(18)
C4 0.020(3) 0.017(2) 0.012(2) 0.0020(18) 0.0061(19) 0.0039(19)
C5 0.019(3) 0.023(2) 0.017(3) 0.003(2) 0.010(2) 0.0020(19)
C6 0.024(3) 0.035(3) 0.013(2) 0.000(2) 0.010(2) 0.006(2)
C7 0.023(3) 0.032(3) 0.015(3) -0.001(2) 0.000(2) 0.003(2)
C8 0.013(2) 0.031(3) 0.020(3) -0.001(2) 0.0030(19) 0.002(2)
C9 0.012(2) 0.024(2) 0.019(3) 0.0033(19) 0.0051(19) 0.0015(18)
C10 0.014(2) 0.027(3) 0.021(3) -0.001(2) 0.007(2) 0.0019(19)
C11 0.020(3) 0.029(3) 0.031(3) 0.000(2) 0.011(2) 0.005(2)
C12 0.031(3) 0.031(3) 0.035(3) 0.006(2) 0.021(3) 0.003(2)
C13 0.017(3) 0.029(3) 0.020(3) -0.001(2) 0.009(2) -0.001(2)
C14 0.022(3) 0.032(3) 0.035(3) 0.003(2) 0.017(2) 0.007(2)
C15 0.023(3) 0.034(3) 0.026(3) 0.003(2) 0.012(2) -0.002(2)
C16 0.013(2) 0.015(2) 0.013(2) -0.0009(17) 0.0041(18) 0.0000(17)
C17 0.013(2) 0.021(2) 0.016(3) -0.0032(19) 0.0064(19) -0.0008(18)
C18 0.021(3) 0.024(2) 0.017(3) -0.0002(19) 0.011(2) 0.002(2)
C19 0.021(3) 0.021(2) 0.015(3) 0.0005(19) 0.004(2) 0.0032(19)
C20 0.013(2) 0.024(2) 0.016(2) -0.002(2) 0.0012(18) 0.0020(19)
C21 0.011(2) 0.020(2) 0.016(2) -0.0010(19) 0.0038(18) 0.0029(18)
C22 0.017(3) 0.021(2) 0.023(3) 0.005(2) 0.009(2) 0.0010(19)
C23 0.039(4) 0.038(3) 0.044(4) -0.016(3) 0.032(3) -0.012(3)
C24 0.033(3) 0.032(3) 0.047(4) -0.009(3) 0.023(3) -0.011(2)
C25 0.012(2) 0.029(3) 0.020(3) -0.002(2) 0.0056(19) -0.0004(19)
C26 0.020(3) 0.034(3) 0.031(3) -0.001(2) 0.012(2) 0.004(2)
C27 0.020(3) 0.031(3) 0.040(3) -0.001(2) 0.013(2) -0.006(2)
C28 0.009(2) 0.016(2) 0.013(2) 0.0020(17) 0.0045(18) 0.0003(16)
C29 0.016(2) 0.016(2) 0.016(2) 0.0003(18) 0.0039(19) -0.0008(18)
C30 0.015(2) 0.017(2) 0.015(2) -0.0005(18) 0.0033(18) 0.0012(18)
C31 0.014(2) 0.019(2) 0.008(2) -0.0022(18) 0.0015(18) 0.0004(18)
C32 0.016(2) 0.020(2) 0.014(2) -0.0015(18) 0.0057(19) -0.0001(18)
C33 0.013(2) 0.026(3) 0.017(3) 0.000(2) 0.0021(19) 0.001(2)
C34 0.019(3) 0.032(3) 0.009(2) 0.003(2) 0.0030(19) 0.002(2)
C35 0.018(3) 0.028(3) 0.015(2) -0.001(2) 0.009(2) 0.001(2)
C36 0.015(2) 0.019(2) 0.014(2) -0.0039(18) 0.0061(19) 0.0002(18)
C37 0.013(2) 0.031(3) 0.020(3) -0.002(2) 0.008(2) -0.003(2)
C38 0.019(3) 0.034(3) 0.045(4) -0.004(3) 0.012(3) -0.008(2)
C39 0.018(3) 0.029(3) 0.033(3) 0.004(2) 0.012(2) 0.007(2)
C40 0.010(2) 0.026(3) 0.016(2) 0.0012(19) 0.0032(18) -0.0017(18)
C41 0.031(3) 0.040(3) 0.039(3) -0.013(3) 0.025(3) -0.010(3)
C42 0.025(3) 0.033(3) 0.034(3) -0.009(2) 0.014(2) -0.013(2)
C43 0.012(2) 0.018(2) 0.012(2) 0.0007(18) 0.0019(18) 0.0036(17)
C44 0.012(2) 0.023(2) 0.015(2) 0.0004(19) 0.0026(19) 0.0036(18)
C45 0.022(3) 0.032(3) 0.014(2) -0.001(2) 0.009(2) 0.003(2)
C46 0.021(3) 0.036(3) 0.010(2) -0.004(2) -0.0015(19) 0.002(2)
C47 0.014(3) 0.031(3) 0.018(3) 0.001(2) 0.002(2) 0.000(2)
C48 0.017(2) 0.023(2) 0.013(2) 0.0022(19) 0.0036(19) 0.0001(19)
C49 0.015(2) 0.032(3) 0.021(3) -0.002(2) 0.008(2) -0.002(2)
C50 0.019(3) 0.039(3) 0.037(3) -0.001(3) 0.010(2) 0.007(2)
C51 0.033(3) 0.036(3) 0.041(4) 0.005(3) 0.026(3) 0.003(2)
C52 0.018(3) 0.035(3) 0.021(3) 0.004(2) 0.009(2) 0.005(2)
C53 0.020(3) 0.043(3) 0.027(3) 0.005(3) 0.012(2) 0.008(2)
C54 0.024(3) 0.042(3) 0.033(3) 0.002(3) 0.014(2) -0.001(2)
Cu2 0.0165(3) 0.0307(4) 0.0338(5) -0.0051(3) 0.0134(4) -0.0018(3)
Cl1 0.0170(5) 0.0501(8) 0.0503(10) -0.0129(7) 0.0155(6) -0.0040(6)
Cl2 0.0178(5) 0.0466(8) 0.0434(9) -0.0114(6) 0.0158(6) -0.0033(6)
Cl3 0.0420(8) 0.0523(10) 0.0370(9) 0.0016(7) 0.0180(7) 0.0044(7)
Cl4 0.0472(9) 0.0535(9) 0.0361(8) -0.0169(7) 0.0124(7) -0.0050(7)
C55 0.035(3) 0.034(3) 0.038(3) -0.003(3) 0.011(3) -0.001(2)
Cl5 0.0639(11) 0.0393(8) 0.0328(8) 0.0097(7) 0.0062(7) 0.0011(7)
Cl6 0.0380(9) 0.0630(12) 0.0424(10) -0.0014(8) -0.0026(7) -0.0038(7)
C56 0.034(3) 0.036(3) 0.032(3) 0.008(3) 0.009(3) -0.002(2)

loop_
_atom_type_symbol
_atom_type_description
_atom_type_scat_dispersion_real
_atom_type_scat_dispersion_imag
_atom_type_scat_source
C C 0.0181 0.0091 'International Tables Vol C Tables 4.2.6.8 and 6.1.1.4'
H H 0.0000 0.0000 'International Tables Vol C Tables 4.2.6.8 and 6.1.1.4'
Cl Cl 0.3639 0.7018 'International Tables Vol C Tables 4.2.6.8 and 6.1.1.4'
Cu Cu -1.9646 0.5888 'International Tables Vol C Tables 4.2.6.8 and 6.1.1.4'
N N 0.0311 0.0180 'International Tables Vol C Tables 4.2.6.8 and 6.1.1.4'
Se Se -0.7943 1.1372 'International Tables Vol C Tables 4.2.6.8 and 6.1.1.4'

loop_
_exptl_crystal_face_index_h
_exptl_crystal_face_index_k
_exptl_crystal_face_index_l
_exptl_crystal_face_perp_dist
-4 -2 -4 0.0700
3 -11 -6 0.0400
5 -1 2 0.0355
-3 11 5 0.0579
-3 -11 6 0.0084
-1 -3 -7 0.0603
-6 -6 6 0.0559
5 6 -6 0.0263
0 16 -2 0.0510

loop_
_geom_angle_atom_site_label_1
_geom_angle_atom_site_label_2
_geom_angle_atom_site_label_3
_geom_angle
_geom_angle_site_symmetry_1
_geom_angle_site_symmetry_3
_geom_angle_publ_flag
C1 Se1 Cu1 105.93(15) . . ?
C28 Se2 Cu1 104.82(14) . . ?
Se1 Cu1 Se2 179.27(5) . . ?
C1 N1 C3 111.6(4) . . ?
C1 N1 C4 125.4(4) . . ?
C4 N1 C3 122.5(4) . . ?
C1 N2 C2 110.1(4) . . ?
C1 N2 C16 126.9(4) . . ?
C16 N2 C2 120.0(4) . . ?
C28 N3 C29 112.5(4) . . ?
C28 N3 C43 125.1(4) . . ?
C43 N3 C29 121.9(4) . . ?
C28 N4 C30 110.7(4) . . ?
C28 N4 C31 126.7(4) . . ?
C31 N4 C30 119.6(4) . . ?
N1 C1 Se1 121.0(4) . . ?
N1 C1 N2 111.0(4) . . ?
N2 C1 Se1 128.1(4) . . ?
N2 C2 C3 102.8(4) . . ?
N1 C3 C2 102.2(4) . . ?
C5 C4 N1 119.5(5) . . ?
C5 C4 C9 122.7(5) . . ?
C9 C4 N1 117.7(4) . . ?
C4 C5 C13 122.1(5) . . ?
C6 C5 C4 117.9(5) . . ?
C6 C5 C13 120.0(4) . . ?
C5 C6 C7 121.0(5) . . ?
C8 C7 C6 120.0(5) . . ?
C7 C8 C9 121.0(5) . . ?
C4 C9 C10 122.5(4) . . ?
C8 C9 C4 117.3(4) . . ?
C8 C9 C10 120.1(4) . . ?
C9 C10 C11 111.5(4) . . ?
C9 C10 C12 111.1(4) . . ?
C12 C10 C11 110.8(4) . . ?
C5 C13 C15 109.8(4) . . ?
C14 C13 C5 111.7(4) . . ?
C14 C13 C15 111.6(4) . . ?
C17 C16 N2 119.2(4) . . ?
C17 C16 C21 123.2(4) . . ?
C21 C16 N2 117.4(4) . . ?
C16 C17 C25 122.6(4) . . ?
C18 C17 C16 117.2(5) . . ?
C18 C17 C25 120.1(4) . . ?
C17 C18 C19 121.2(5) . . ?
C20 C19 C18 120.2(5) . . ?
C19 C20 C21 121.4(5) . . ?
C16 C21 C22 121.9(4) . . ?
C20 C21 C16 116.6(4) . . ?
C20 C21 C22 121.5(4) . . ?
C21 C22 C23 110.0(4) . . ?
C24 C22 C21 112.2(4) . . ?
C24 C22 C23 110.1(5) . . ?
C17 C25 C26 109.6(4) . . ?
C17 C25 C27 112.7(4) . . ?
C27 C25 C26 110.5(4) . . ?
N3 C28 Se2 121.5(3) . . ?
N3 C28 N4 110.3(4) . . ?
N4 C28 Se2 128.2(3) . . ?
N3 C29 C30 101.5(4) . . ?
N4 C30 C29 102.9(4) . . ?
C32 C31 N4 118.1(4) . . ?
C36 C31 N4 119.1(4) . . ?
C36 C31 C32 122.6(4) . . ?
C31 C32 C40 121.6(4) . . ?
C33 C32 C31 117.6(4) . . ?
C33 C32 C40 120.8(4) . . ?
C34 C33 C32 120.6(5) . . ?
C35 C34 C33 120.9(5) . . ?
C34 C35 C36 120.8(4) . . ?
C31 C36 C37 122.7(4) . . ?
C35 C36 C31 117.5(4) . . ?
C35 C36 C37 119.7(4) . . ?
C36 C37 C39 110.2(4) . . ?
C38 C37 C36 111.9(5) . . ?
C38 C37 C39 110.4(4) . . ?
C32 C40 C41 112.2(4) . . ?
C32 C40 C42 111.9(4) . . ?
C41 C40 C42 110.4(4) . . ?
C44 C43 N3 118.9(4) . . ?
C48 C43 N3 117.9(4) . . ?
C48 C43 C44 123.2(4) . . ?
C43 C44 C52 122.6(4) . . ?
C45 C44 C43 116.6(5) . . ?
C45 C44 C52 120.8(4) . . ?
C46 C45 C44 121.7(5) . . ?
C45 C46 C47 120.3(5) . . ?
C46 C47 C48 120.9(5) . . ?
C43 C48 C49 122.4(4) . . ?
C47 C48 C43 117.3(4) . . ?
C47 C48 C49 120.3(5) . . ?
C48 C49 C50 110.9(4) . . ?
C48 C49 C51 111.1(4) . . ?
C50 C49 C51 111.9(5) . . ?
C44 C52 C53 111.9(5) . . ?
C44 C52 C54 111.2(4) . . ?
C53 C52 C54 110.8(4) . . ?
Cl1 Cu2 Cl2 179.48(9) . . ?
Cl4 C55 Cl3 111.6(3) . . ?
Cl6 C56 Cl5 112.4(3) . . ?

loop_
_geom_bond_atom_site_label_1
_geom_bond_atom_site_label_2
_geom_bond_distance
_geom_bond_site_symmetry_2
_geom_bond_publ_flag
Se1 Cu1 2.2796(9) . ?
Se1 C1 1.868(5) . ?
Se2 Cu1 2.2812(8) . ?
Se2 C28 1.865(5) . ?
N1 C1 1.328(6) . ?
N1 C3 1.467(6) . ?
N1 C4 1.434(6) . ?
N2 C1 1.338(6) . ?
N2 C2 1.481(6) . ?
N2 C16 1.438(6) . ?
N3 C28 1.325(6) . ?
N3 C29 1.473(6) . ?
N3 C43 1.437(6) . ?
N4 C28 1.341(6) . ?
N4 C30 1.476(6) . ?
N4 C31 1.434(6) . ?
C2 C3 1.527(7) . ?
C4 C5 1.393(6) . ?
C4 C9 1.405(7) . ?
C5 C6 1.388(8) . ?
C5 C13 1.532(7) . ?
C6 C7 1.391(8) . ?
C7 C8 1.389(7) . ?
C8 C9 1.395(7) . ?
C9 C10 1.522(6) . ?
C10 C11 1.533(7) . ?
C10 C12 1.526(7) . ?
C13 C14 1.526(7) . ?
C13 C15 1.537(7) . ?
C16 C17 1.401(6) . ?
C16 C21 1.408(7) . ?
C17 C18 1.386(7) . ?
C17 C25 1.515(7) . ?
C18 C19 1.395(7) . ?
C19 C20 1.377(7) . ?
C20 C21 1.402(7) . ?
C21 C22 1.525(7) . ?
C22 C23 1.529(7) . ?
C22 C24 1.519(8) . ?
C25 C26 1.535(7) . ?
C25 C27 1.521(7) . ?
C29 C30 1.537(7) . ?
C31 C32 1.410(7) . ?
C31 C36 1.399(6) . ?
C32 C33 1.390(7) . ?
C32 C40 1.520(6) . ?
C33 C34 1.385(7) . ?
C34 C35 1.385(7) . ?
C35 C36 1.394(7) . ?
C36 C37 1.522(7) . ?
C37 C38 1.519(7) . ?
C37 C39 1.540(7) . ?
C40 C41 1.522(7) . ?
C40 C42 1.524(7) . ?
C43 C44 1.404(6) . ?
C43 C48 1.399(7) . ?
C44 C45 1.399(7) . ?
C44 C52 1.515(7) . ?
C45 C46 1.375(8) . ?
C46 C47 1.387(7) . ?
C47 C48 1.396(7) . ?
C48 C49 1.520(7) . ?
C49 C50 1.523(7) . ?
C49 C51 1.524(8) . ?
C52 C53 1.529(7) . ?
C52 C54 1.532(8) . ?
Cu2 Cl1 2.1063(13) . ?
Cu2 Cl2 2.1073(13) . ?
Cl3 C55 1.767(6) . ?
Cl4 C55 1.753(6) . ?
Cl5 C56 1.749(6) . ?
Cl6 C56 1.743(6) . ?

loop_
_twin_individual_id
_twin_individual_mass_fraction_refined
1 0.591(16)
2 0.409(16)

loop_
_exptl_oxdiff_crystal_face_indexfrac_h
_exptl_oxdiff_crystal_face_indexfrac_k
_exptl_oxdiff_crystal_face_indexfrac_l
_exptl_oxdiff_crystal_face_x
_exptl_oxdiff_crystal_face_y
_exptl_oxdiff_crystal_face_z
-4.2551 -2.1782 -3.8885 -0.0642 -0.2644 0.9623
2.6095 -11.3527 -5.6307 0.1915 0.8019 0.5659
5.3132 -1.2802 2.3286 0.1281 0.5318 -0.8371
-3.4927 11.4484 5.1697 -0.2113 -0.8844 -0.4161
-2.5644 -10.7875 5.9078 -0.9554 0.2285 -0.1869
-0.7516 -2.8055 -6.9103 0.3574 0.1050 0.9280
-5.5592 -5.6336 5.6662 -0.9556 -0.2838 0.0790
5.4928 5.5115 -5.8043 0.9572 0.2843 -0.0535
0.4596 15.9323 -2.1401 0.7217 -0.6841 -0.1056
